data_7006122
loop_
_publ_author_name
'Chisholm, Malcolm H.'
'Gallucci, Judith C.'
'Yin, Hongfeng'

_publ_section_title
;
 18-membered cyclic esters derived from glycolide and lactide:
 preparations, structures and coordination to sodium ions.
;
_journal_issue 42
_journal_name_full 'Dalton transactions (Cambridge, England : 2003)'
_journal_page_first 4811
_journal_page_last 4821
_journal_paper_doi 10.1039/b709081a
_journal_year 2007
_chemical_absolute_configuration syn
_chemical_compound_source 'synthesis as described'
_chemical_formula_moiety 'C18 H24 O12'
_chemical_formula_sum 'C18 H24 O12'
_chemical_formula_weight 432.37
_chemical_name_common 'Chisholm 1477'
_chemical_name_systematic
;
?
;
_space_group_IT_number 19
_symmetry_cell_setting orthorhombic
_symmetry_Int_Tables_number 19
_symmetry_space_group_name_Hall 'P 2ac 2ab'
_symmetry_space_group_name_H-M 'P 21 21 21'
_atom_sites_solution_hydrogens geom
_atom_sites_solution_primary direct
_atom_sites_solution_secondary difmap
_audit_conform_dict_location ftp://ftp.iucr.org/pub/cif_core.dic
_audit_conform_dict_name cif_core.dic
_audit_conform_dict_version 2.3
_audit_creation_date 2007-01-31T12:41:48-00:00
_audit_creation_method 'WinGX routine CIF_UPDATE'
_cell_angle_alpha 90
_cell_angle_beta 90
_cell_angle_gamma 90
_cell_formula_units_Z 4
_cell_length_a 10.663(2)
_cell_length_b 11.967(3)
_cell_length_c 16.489(4)
_cell_measurement_reflns_used 2138
_cell_measurement_temperature 150(2)
_cell_measurement_theta_max 25.028
_cell_measurement_theta_min 2.037
_cell_measurement_wavelength 0.71073
_cell_volume 2104.1(8)
_computing_cell_refinement 'HKL Scalepack (Otwinowski & Minor 1997)'
_computing_data_collection 'Collect (Nonius BV, 1997-2000)'
_computing_data_reduction 'HKL Denzo and Scalepack (Otwinowski & Minor 1997)'
_computing_molecular_graphics 'Ortep-3 for Windows (Farrugia, 1997)'
_computing_publication_material 'WinGX publication routines (Farrugia, 1999)'
_computing_structure_refinement 'SHELXL-97 (Sheldrick, 1997)'
_computing_structure_solution 'SHELXS-86 (Sheldrick, 1986)'
_diffrn_ambient_temperature 150(2)
_diffrn_detector 'CCD plate'
_diffrn_detector_area_resol_mean 9
_diffrn_measured_fraction_theta_full 0.998
_diffrn_measured_fraction_theta_max 0.998
_diffrn_measurement_device '95mm CCD camera on \k-goniostat'
_diffrn_measurement_device_type 'Nonius KappaCCD'
_diffrn_measurement_method 'phi and omega scans'
_diffrn_orient_matrix_type 'by Nonius Collect from scalepack cell'
_diffrn_orient_matrix_UB_11 0.101686E-1
_diffrn_orient_matrix_UB_12 0.932246E-1
_diffrn_orient_matrix_UB_13 -0.6235E-3
_diffrn_orient_matrix_UB_21 0.18532E-1
_diffrn_orient_matrix_UB_22 -0.25661E-2
_diffrn_orient_matrix_UB_23 -0.81444E-1
_diffrn_orient_matrix_UB_31 -0.587682E-1
_diffrn_orient_matrix_UB_32 0.63194E-2
_diffrn_orient_matrix_UB_33 -0.135714E-1
_diffrn_radiation_monochromator graphite
_diffrn_radiation_probe x-ray
_diffrn_radiation_type MoK\a
_diffrn_radiation_wavelength 0.71073
_diffrn_reflns_av_R_equivalents 0.025
_diffrn_reflns_limit_h_max 12
_diffrn_reflns_limit_h_min -12
_diffrn_reflns_limit_k_max 14
_diffrn_reflns_limit_k_min -14
_diffrn_reflns_limit_l_max 19
_diffrn_reflns_limit_l_min -19
_diffrn_reflns_number 16936
_diffrn_reflns_theta_full 25.01
_diffrn_reflns_theta_max 25.01
_diffrn_reflns_theta_min 2.1
_diffrn_source 'Enraf Nonius FR590'
_exptl_absorpt_coefficient_mu 0.116
_exptl_absorpt_correction_type none
_exptl_crystal_colour colorless
_exptl_crystal_density_diffrn 1.365
_exptl_crystal_density_method 'not measured'
_exptl_crystal_description 'rectangular block'
_exptl_crystal_F_000 912
_exptl_crystal_size_max 0.35
_exptl_crystal_size_mid 0.23
_exptl_crystal_size_min 0.19
_refine_diff_density_max 0.308
_refine_diff_density_min -0.175
_refine_diff_density_rms 0.034
_refine_ls_extinction_method none
_refine_ls_goodness_of_fit_ref 1.052
_refine_ls_hydrogen_treatment constr
_refine_ls_matrix_type full
_refine_ls_number_parameters 277
_refine_ls_number_reflns 2124
_refine_ls_number_restraints 0
_refine_ls_restrained_S_all 1.052
_refine_ls_R_factor_all 0.0387
_refine_ls_R_factor_gt 0.0328
_refine_ls_shift/su_max 0.007
_refine_ls_shift/su_mean 0.001
_refine_ls_structure_factor_coef Fsqd
_refine_ls_weighting_details 'w=1/[\s^2^(Fo^2^)+(0.0553P)^2^+0.3605P] where P=(Fo^2^+2Fc^2^)/3'
_refine_ls_weighting_scheme calc
_refine_ls_wR_factor_gt 0.0846
_refine_ls_wR_factor_ref 0.0881
_reflns_number_gt 1925
_reflns_number_total 2124
_reflns_threshold_expression >2sigma(I)
_cod_data_source_file b709081a.txt
_cod_data_source_block Chisholm1477
_cod_original_sg_symbol_H-M P212121
_cod_database_code 7006122

loop_
_symmetry_equiv_pos_as_xyz
'x, y, z'
'-x+1/2, -y, z+1/2'
'x+1/2, -y+1/2, -z'
'-x, y+1/2, -z+1/2'

loop_
_atom_site_label
_atom_site_type_symbol
_atom_site_fract_x
_atom_site_fract_y
_atom_site_fract_z
_atom_site_U_iso_or_equiv
_atom_site_adp_type
_atom_site_occupancy
_atom_site_symmetry_multiplicity
_atom_site_calc_flag
_atom_site_refinement_flags
_atom_site_disorder_assembly
_atom_site_disorder_group
O1 O 0.64995(17) 0.50510(16) 0.28006(11) 0.0396(5) Uani 1 1 d . . .
O2 O 0.78742(16) 0.39050(15) 0.34148(10) 0.0346(4) Uani 1 1 d . . .
O3 O 0.7448(2) 0.26272(17) 0.14802(12) 0.0504(5) Uani 1 1 d . . .
O4 O 0.87582(16) 0.39576(14) 0.19470(10) 0.0316(4) Uani 1 1 d . . .
O5 O 0.74508(17) 0.52905(17) 0.08275(12) 0.0440(5) Uani 1 1 d . . .
O6 O 0.93601(15) 0.59983(14) 0.05748(10) 0.0311(4) Uani 1 1 d . . .
O7 O 0.87058(18) 0.73774(16) 0.18146(11) 0.0397(5) Uani 1 1 d . . .
O8 O 0.75494(17) 0.84299(15) 0.09809(10) 0.0375(4) Uani 1 1 d . . .
O9 O 0.57043(16) 0.75818(16) 0.20145(11) 0.0373(4) Uani 1 1 d . . .
O10 O 0.64679(17) 0.87030(15) 0.29962(11) 0.0365(4) Uani 1 1 d . . .
O11 O 0.58298(17) 0.64450(18) 0.43580(11) 0.0469(5) Uani 1 1 d . . .
O12 O 0.74560(16) 0.68660(14) 0.35490(10) 0.0339(4) Uani 1 1 d . . .
C1 C 0.7351(2) 0.4909(2) 0.32591(15) 0.0324(6) Uani 1 1 d . . .
C2 C 0.7440(2) 0.3016(2) 0.28937(16) 0.0345(6) Uani 1 1 d . . .
H2 H 0.6522 0.299 0.2909 0.041 Uiso 1 1 calc R . .
C3 C 0.7959(3) 0.1935(2) 0.32274(18) 0.0427(7) Uani 1 1 d . . .
H3A H 0.8859 0.1961 0.322 0.064 Uiso 1 1 calc R . .
H3B H 0.7674 0.1322 0.29 0.064 Uiso 1 1 calc R . .
H3C H 0.7673 0.1835 0.3775 0.064 Uiso 1 1 calc R . .
C4 C 0.7870(2) 0.3181(2) 0.20240(16) 0.0335(6) Uani 1 1 d . . .
C5 C 0.9242(2) 0.4162(2) 0.11344(15) 0.0311(6) Uani 1 1 d . . .
H5 H 0.9023 0.353 0.0785 0.037 Uiso 1 1 calc R . .
C6 C 1.0655(2) 0.4243(2) 0.11975(18) 0.0399(7) Uani 1 1 d . . .
H6A H 1.0875 0.4853 0.1547 0.06 Uiso 1 1 calc R . .
H6B H 1.1004 0.4367 0.0668 0.06 Uiso 1 1 calc R . .
H6C H 1.0982 0.3559 0.1417 0.06 Uiso 1 1 calc R . .
C7 C 0.8570(2) 0.5200(2) 0.08337(14) 0.0306(6) Uani 1 1 d . . .
C8 C 0.8771(2) 0.7046(2) 0.03659(14) 0.0327(6) Uani 1 1 d . . .
H8 H 0.8054 0.6918 0.0006 0.039 Uiso 1 1 calc R . .
C9 C 0.9744(3) 0.7764(2) -0.00516(16) 0.0449(7) Uani 1 1 d . . .
H9A H 1.046 0.7849 0.0297 0.067 Uiso 1 1 calc R . .
H9B H 0.9393 0.8485 -0.0168 0.067 Uiso 1 1 calc R . .
H9C H 0.9998 0.7412 -0.0549 0.067 Uiso 1 1 calc R . .
C10 C 0.8343(2) 0.7601(2) 0.11465(16) 0.0313(6) Uani 1 1 d . . .
C11 C 0.7161(3) 0.9077(2) 0.16803(16) 0.0371(6) Uani 1 1 d . . .
H11 H 0.7895 0.9357 0.1974 0.044 Uiso 1 1 calc R . .
C12 C 0.6389(3) 1.0038(2) 0.13624(19) 0.0475(7) Uani 1 1 d . . .
H12A H 0.6908 1.0514 0.1036 0.071 Uiso 1 1 calc R . .
H12B H 0.6057 1.0458 0.181 0.071 Uiso 1 1 calc R . .
H12C H 0.5711 0.9754 0.104 0.071 Uiso 1 1 calc R . .
C13 C 0.6366(2) 0.8337(2) 0.22306(15) 0.0322(6) Uani 1 1 d . . .
C14 C 0.5714(2) 0.8125(2) 0.35874(15) 0.0385(6) Uani 1 1 d . . .
H14 H 0.4903 0.794 0.3341 0.046 Uiso 1 1 calc R . .
C15 C 0.5494(3) 0.8935(3) 0.4284(2) 0.0632(9) Uani 1 1 d . . .
H15A H 0.6284 0.9136 0.4522 0.095 Uiso 1 1 calc R . .
H15B H 0.4974 0.8586 0.4686 0.095 Uiso 1 1 calc R . .
H15C H 0.5085 0.9594 0.4083 0.095 Uiso 1 1 calc R . .
C16 C 0.6329(2) 0.7053(2) 0.38750(15) 0.0345(6) Uani 1 1 d . . .
C17 C 0.8031(2) 0.5810(2) 0.37367(16) 0.0343(6) Uani 1 1 d . . .
H17 H 0.796 0.5659 0.4319 0.041 Uiso 1 1 calc R . .
C18 C 0.9398(2) 0.5899(2) 0.35004(17) 0.0399(6) Uani 1 1 d . . .
H18A H 0.9461 0.6046 0.2929 0.06 Uiso 1 1 calc R . .
H18B H 0.9817 0.521 0.3624 0.06 Uiso 1 1 calc R . .
H18C H 0.9783 0.6497 0.3797 0.06 Uiso 1 1 calc R . .

loop_
_atom_site_aniso_label
_atom_site_aniso_U_11
_atom_site_aniso_U_22
_atom_site_aniso_U_33
_atom_site_aniso_U_23
_atom_site_aniso_U_13
_atom_site_aniso_U_12
O1 0.0369(10) 0.0421(11) 0.0397(10) -0.0022(8) -0.0050(9) 0.0068(9)
O2 0.0385(10) 0.0322(9) 0.0332(9) 0.0015(8) -0.0021(8) 0.0021(9)
O3 0.0587(12) 0.0496(12) 0.0429(10) -0.0090(10) -0.0029(10) -0.0207(11)
O4 0.0337(9) 0.0310(9) 0.0300(9) -0.0016(7) -0.0020(8) -0.0043(8)
O5 0.0280(10) 0.0489(12) 0.0552(12) 0.0077(10) -0.0006(9) 0.0025(9)
O6 0.0310(9) 0.0316(9) 0.0306(8) 0.0025(8) 0.0041(8) 0.0037(8)
O7 0.0460(10) 0.0463(11) 0.0269(9) 0.0022(8) 0.0002(8) 0.0091(9)
O8 0.0429(10) 0.0364(10) 0.0333(9) 0.0048(8) 0.0053(8) 0.0112(9)
O9 0.0365(10) 0.0430(11) 0.0323(9) -0.0038(9) -0.0020(8) 0.0027(9)
O10 0.0372(10) 0.0391(10) 0.0331(9) -0.0076(8) 0.0019(8) 0.0046(9)
O11 0.0410(10) 0.0653(13) 0.0345(10) 0.0037(10) 0.0083(9) -0.0052(11)
O12 0.0326(9) 0.0360(9) 0.0332(9) -0.0031(7) 0.0061(8) 0.0024(8)
C1 0.0330(14) 0.0366(15) 0.0275(12) 0.0037(11) 0.0040(12) 0.0037(12)
C2 0.0319(12) 0.0332(14) 0.0383(14) 0.0025(11) -0.0016(11) -0.0029(12)
C3 0.0486(16) 0.0361(15) 0.0435(15) 0.0060(13) -0.0031(13) 0.0031(14)
C4 0.0324(12) 0.0291(13) 0.0390(14) 0.0008(12) -0.0057(12) -0.0012(12)
C5 0.0343(13) 0.0301(13) 0.0289(12) -0.0033(11) 0.0006(11) 0.0002(11)
C6 0.0323(14) 0.0364(15) 0.0510(16) 0.0038(13) 0.0012(13) 0.0063(12)
C7 0.0301(14) 0.0365(14) 0.0253(12) -0.0024(11) 0.0000(10) -0.0019(12)
C8 0.0367(13) 0.0343(13) 0.0271(12) 0.0028(11) 0.0006(11) 0.0080(12)
C9 0.0528(17) 0.0466(18) 0.0354(14) 0.0096(13) 0.0143(13) 0.0063(15)
C10 0.0297(13) 0.0299(13) 0.0343(13) 0.0045(11) 0.0049(11) 0.0013(12)
C11 0.0378(14) 0.0367(15) 0.0367(14) -0.0033(12) 0.0024(12) 0.0043(13)
C12 0.0518(17) 0.0382(16) 0.0526(17) -0.0007(14) 0.0005(15) 0.0077(15)
C13 0.0309(12) 0.0333(14) 0.0322(13) -0.0048(11) -0.0033(11) 0.0098(13)
C14 0.0314(13) 0.0542(17) 0.0299(13) -0.0068(13) 0.0049(11) 0.0028(14)
C15 0.067(2) 0.074(2) 0.0487(17) -0.0205(18) 0.0097(17) 0.020(2)
C16 0.0336(13) 0.0474(15) 0.0224(11) -0.0083(12) 0.0038(11) -0.0045(13)
C17 0.0380(14) 0.0350(14) 0.0299(13) 0.0024(11) 0.0015(11) -0.0006(12)
C18 0.0353(14) 0.0432(16) 0.0412(14) 0.0028(13) -0.0010(12) 0.0014(13)

loop_
_atom_type_symbol
_atom_type_description
_atom_type_scat_dispersion_real
_atom_type_scat_dispersion_imag
_atom_type_scat_source
C C 0.0033 0.0016 'International Tables Vol C Tables 4.2.6.8 and 6.1.1.4'
H H 0 0 'International Tables Vol C Tables 4.2.6.8 and 6.1.1.4'
O O 0.0106 0.006 'International Tables Vol C Tables 4.2.6.8 and 6.1.1.4'

loop_
_geom_angle_atom_site_label_1
_geom_angle_atom_site_label_2
_geom_angle_atom_site_label_3
_geom_angle
_geom_angle_site_symmetry_1
_geom_angle_site_symmetry_3
_geom_angle_publ_flag
C1 O2 C2 114.24(19) . . ?
C4 O4 C5 117.17(19) . . ?
C7 O6 C8 114.85(19) . . ?
C10 O8 C11 114.60(19) . . ?
C13 O10 C14 115.8(2) . . ?
C16 O12 C17 116.4(2) . . ?
O1 C1 O2 124.1(3) . . ?
O1 C1 C17 126.2(2) . . ?
O2 C1 C17 109.6(2) . . ?
O2 C2 C3 107.3(2) . . ?
O2 C2 C4 111.7(2) . . ?
C3 C2 C4 110.2(2) . . ?
O2 C2 H2 109.2 . . ?
C3 C2 H2 109.2 . . ?
C4 C2 H2 109.2 . . ?
C2 C3 H3A 109.5 . . ?
C2 C3 H3B 109.5 . . ?
H3A C3 H3B 109.5 . . ?
C2 C3 H3C 109.5 . . ?
H3A C3 H3C 109.5 . . ?
H3B C3 H3C 109.5 . . ?
O3 C4 O4 125.4(2) . . ?
O3 C4 C2 121.3(2) . . ?
O4 C4 C2 113.3(2) . . ?
O4 C5 C6 107.5(2) . . ?
O4 C5 C7 105.7(2) . . ?
C6 C5 C7 116.2(2) . . ?
O4 C5 H5 109.1 . . ?
C6 C5 H5 109.1 . . ?
C7 C5 H5 109.1 . . ?
C5 C6 H6A 109.5 . . ?
C5 C6 H6B 109.5 . . ?
H6A C6 H6B 109.5 . . ?
C5 C6 H6C 109.5 . . ?
H6A C6 H6C 109.5 . . ?
H6B C6 H6C 109.5 . . ?
O5 C7 O6 123.9(2) . . ?
O5 C7 C5 123.2(2) . . ?
O6 C7 C5 112.9(2) . . ?
O6 C8 C9 107.6(2) . . ?
O6 C8 C10 107.97(19) . . ?
C9 C8 C10 110.1(2) . . ?
O6 C8 H8 110.4 . . ?
C9 C8 H8 110.4 . . ?
C10 C8 H8 110.4 . . ?
C8 C9 H9A 109.5 . . ?
C8 C9 H9B 109.5 . . ?
H9A C9 H9B 109.5 . . ?
C8 C9 H9C 109.5 . . ?
H9A C9 H9C 109.5 . . ?
H9B C9 H9C 109.5 . . ?
O7 C10 O8 124.1(2) . . ?
O7 C10 C8 125.7(2) . . ?
O8 C10 C8 110.1(2) . . ?
O8 C11 C12 106.7(2) . . ?
O8 C11 C13 108.8(2) . . ?
C12 C11 C13 110.3(2) . . ?
O8 C11 H11 110.3 . . ?
C12 C11 H11 110.3 . . ?
C13 C11 H11 110.3 . . ?
C11 C12 H12A 109.5 . . ?
C11 C12 H12B 109.5 . . ?
H12A C12 H12B 109.5 . . ?
C11 C12 H12C 109.5 . . ?
H12A C12 H12C 109.5 . . ?
H12B C12 H12C 109.5 . . ?
O9 C13 O10 124.9(2) . . ?
O9 C13 C11 125.9(2) . . ?
O10 C13 C11 109.0(2) . . ?
O10 C14 C16 112.1(2) . . ?
O10 C14 C15 106.9(2) . . ?
C16 C14 C15 111.7(2) . . ?
O10 C14 H14 108.7 . . ?
C16 C14 H14 108.7 . . ?
C15 C14 H14 108.7 . . ?
C14 C15 H15A 109.5 . . ?
C14 C15 H15B 109.5 . . ?
H15A C15 H15B 109.5 . . ?
C14 C15 H15C 109.5 . . ?
H15A C15 H15C 109.5 . . ?
H15B C15 H15C 109.5 . . ?
O11 C16 O12 124.3(3) . . ?
O11 C16 C14 121.8(2) . . ?
O12 C16 C14 113.9(2) . . ?
O12 C17 C18 107.1(2) . . ?
O12 C17 C1 107.9(2) . . ?
C18 C17 C1 112.1(2) . . ?
O12 C17 H17 109.9 . . ?
C18 C17 H17 109.9 . . ?
C1 C17 H17 109.9 . . ?
C17 C18 H18A 109.5 . . ?
C17 C18 H18B 109.5 . . ?
H18A C18 H18B 109.5 . . ?
C17 C18 H18C 109.5 . . ?
H18A C18 H18C 109.5 . . ?
H18B C18 H18C 109.5 . . ?

loop_
_geom_bond_atom_site_label_1
_geom_bond_atom_site_label_2
_geom_bond_distance
_geom_bond_site_symmetry_2
_geom_bond_publ_flag
O1 C1 1.194(3) . ?
O2 C1 1.350(3) . ?
O2 C2 1.444(3) . ?
O3 C4 1.202(3) . ?
O4 C4 1.333(3) . ?
O4 C5 1.457(3) . ?
O5 C7 1.198(3) . ?
O6 C7 1.343(3) . ?
O6 C8 1.444(3) . ?
O7 C10 1.198(3) . ?
O8 C10 1.332(3) . ?
O8 C11 1.450(3) . ?
O9 C13 1.201(3) . ?
O10 C13 1.341(3) . ?
O10 C14 1.441(3) . ?
O11 C16 1.203(3) . ?
O12 C16 1.335(3) . ?
O12 C17 1.438(3) . ?
C1 C17 1.519(4) . ?
C2 C3 1.511(4) . ?
C2 C4 1.518(4) . ?
C2 H2 0.98 . ?
C3 H3A 0.96 . ?
C3 H3B 0.96 . ?
C3 H3C 0.96 . ?
C5 C6 1.513(4) . ?
C5 C7 1.517(4) . ?
C5 H5 0.98 . ?
C6 H6A 0.96 . ?
C6 H6B 0.96 . ?
C6 H6C 0.96 . ?
C8 C9 1.513(4) . ?
C8 C10 1.519(4) . ?
C8 H8 0.98 . ?
C9 H9A 0.96 . ?
C9 H9B 0.96 . ?
C9 H9C 0.96 . ?
C11 C12 1.508(4) . ?
C11 C13 1.525(4) . ?
C11 H11 0.98 . ?
C12 H12A 0.96 . ?
C12 H12B 0.96 . ?
C12 H12C 0.96 . ?
C14 C16 1.517(4) . ?
C14 C15 1.521(4) . ?
C14 H14 0.98 . ?
C15 H15A 0.96 . ?
C15 H15B 0.96 . ?
C15 H15C 0.96 . ?
C17 C18 1.512(4) . ?
C17 H17 0.98 . ?
C18 H18A 0.96 . ?
C18 H18B 0.96 . ?
C18 H18C 0.96 . ?

loop_
_geom_torsion_atom_site_label_1
_geom_torsion_atom_site_label_2
_geom_torsion_atom_site_label_3
_geom_torsion_atom_site_label_4
_geom_torsion
_geom_torsion_site_symmetry_1
_geom_torsion_site_symmetry_2
_geom_torsion_site_symmetry_3
_geom_torsion_site_symmetry_4
_geom_torsion_publ_flag
C2 O2 C1 O1 8.4(3) . . . . ?
C2 O2 C1 C17 -170.3(2) . . . . ?
C1 O2 C2 C3 -171.6(2) . . . . ?
C1 O2 C2 C4 67.6(3) . . . . ?
C5 O4 C4 O3 1.0(4) . . . . ?
C5 O4 C4 C2 179.2(2) . . . . ?
O2 C2 C4 O3 -168.5(2) . . . . ?
C3 C2 C4 O3 72.4(3) . . . . ?
O2 C2 C4 O4 13.3(3) . . . . ?
C3 C2 C4 O4 -105.9(2) . . . . ?
C4 O4 C5 C6 -135.8(2) . . . . ?
C4 O4 C5 C7 99.6(2) . . . . ?
C8 O6 C7 O5 6.6(3) . . . . ?
C8 O6 C7 C5 -173.56(19) . . . . ?
O4 C5 C7 O5 -53.6(3) . . . . ?
C6 C5 C7 O5 -172.7(3) . . . . ?
O4 C5 C7 O6 126.6(2) . . . . ?
C6 C5 C7 O6 7.5(3) . . . . ?
C7 O6 C8 C9 -169.9(2) . . . . ?
C7 O6 C8 C10 71.3(3) . . . . ?
C11 O8 C10 O7 1.2(4) . . . . ?
C11 O8 C10 C8 -175.2(2) . . . . ?
O6 C8 C10 O7 17.9(4) . . . . ?
C9 C8 C10 O7 -99.3(3) . . . . ?
O6 C8 C10 O8 -165.73(18) . . . . ?
C9 C8 C10 O8 77.1(3) . . . . ?
C10 O8 C11 C12 174.0(2) . . . . ?
C10 O8 C11 C13 -67.1(3) . . . . ?
C14 O10 C13 O9 0.1(4) . . . . ?
C14 O10 C13 C11 176.8(2) . . . . ?
O8 C11 C13 O9 -30.7(3) . . . . ?
C12 C11 C13 O9 86.0(3) . . . . ?
O8 C11 C13 O10 152.7(2) . . . . ?
C12 C11 C13 O10 -90.6(3) . . . . ?
C13 O10 C14 C16 82.4(3) . . . . ?
C13 O10 C14 C15 -154.9(2) . . . . ?
C17 O12 C16 O11 6.4(3) . . . . ?
C17 O12 C16 C14 -174.09(19) . . . . ?
O10 C14 C16 O11 -178.6(2) . . . . ?
C15 C14 C16 O11 61.5(3) . . . . ?
O10 C14 C16 O12 1.9(3) . . . . ?
C15 C14 C16 O12 -118.0(3) . . . . ?
C16 O12 C17 C18 -165.4(2) . . . . ?
C16 O12 C17 C1 73.7(3) . . . . ?
O1 C1 C17 O12 0.9(3) . . . . ?
O2 C1 C17 O12 179.48(19) . . . . ?
O1 C1 C17 C18 -116.9(3) . . . . ?
O2 C1 C17 C18 61.8(3) . . . . ?

loop_
_cod_related_entry_id
_cod_related_entry_database
_cod_related_entry_code
1 ChemSpider 21196892
